data_4513208
loop_
_publ_author_name
'Erer, Hakan'
'Ye\,silel, Okan Zafer'
'Ar\?ic\?i, M\"ursel'

_publ_section_title
;
 A Series of Zinc(II) 3D \\rightarrow 3D Interpenetrated Coordination
 Polymers Based On Thiophene-2,5-dicarboxylate and Bis(Imidazole)
 Derivative Linkers
;
_journal_issue 7
_journal_name_full 'Crystal Growth &amp; Design'
_journal_page_first 3201
_journal_paper_doi 10.1021/acs.cgd.5b00276
_journal_volume 15
_journal_year 2015
_chemical_formula_moiety '0.13(C112 H120 N16 O32 S8 Zn8)'
_chemical_formula_sum 'C14 H15 N2 O4 S Zn'
_chemical_formula_weight 372.71
_chemical_name_systematic
;
 ? 
;
_space_group_crystal_system orthorhombic
_space_group_IT_number 60
_space_group_name_Hall '-P 2n 2ab'
_space_group_name_H-M_alt 'P b c n'
_symmetry_space_group_name_Hall '-P 2n 2ab'
_symmetry_space_group_name_H-M 'P b c n'
_atom_sites_solution_hydrogens geom
_atom_sites_solution_primary direct
_atom_sites_solution_secondary difmap
_audit_creation_date 2015-05-26
_audit_creation_method
;
Olex2 1.2
(compiled 2015.01.12 svn.r3133 for OlexSys, GUI svn.r4846)
;
_cell_angle_alpha 90.00
_cell_angle_beta 90.00
_cell_angle_gamma 90.00
_cell_formula_units_Z 16
_cell_length_a 13.59300(10)
_cell_length_b 15.4070(2)
_cell_length_c 30.60000(10)
_cell_measurement_reflns_used 7484
_cell_measurement_temperature 150(2)
_cell_measurement_theta_max 27.41
_cell_measurement_theta_min 2.40
_cell_volume 6408.48(10)
_computing_cell_refinement 'APEX2 v2012.10-0 (Bruker AXS)'
_computing_data_collection 'APEX2 (Bruker, 2007)'
_computing_data_reduction 'SAINT V8.27B (Bruker AXS, 2009)'
_computing_molecular_graphics 'Olex2 (Dolomanov et al., 2009)'
_computing_publication_material 'Olex2 (Dolomanov et al., 2009)'
_computing_structure_refinement 'ShelXL (Sheldrick, 2008)'
_computing_structure_solution 'SHELXS-97 (Sheldrick, 1990)'
_diffrn_ambient_temperature 150(2)
_diffrn_detector 'Bruker APEX2 area detector'
_diffrn_detector_area_resol_mean 8.3333
_diffrn_detector_type 'CCD area detector'
_diffrn_measured_fraction_theta_full 0.999
_diffrn_measured_fraction_theta_max 0.999
_diffrn_measurement_device 'three-circle diffractometer'
_diffrn_measurement_device_type 'Bruker APEX II QUAZAR'
_diffrn_measurement_method '\w and \f scans'
_diffrn_radiation_monochromator 'multilayer QUAZAR mirrors'
_diffrn_radiation_probe x-ray
_diffrn_radiation_type MoK\a
_diffrn_radiation_wavelength 0.71073
_diffrn_reflns_av_R_equivalents 0.0624
_diffrn_reflns_av_unetI/netI 0.0344
_diffrn_reflns_limit_h_max 17
_diffrn_reflns_limit_h_min -14
_diffrn_reflns_limit_k_max 19
_diffrn_reflns_limit_k_min -19
_diffrn_reflns_limit_l_max 39
_diffrn_reflns_limit_l_min -39
_diffrn_reflns_number 59372
_diffrn_reflns_theta_full 27.44
_diffrn_reflns_theta_max 27.44
_diffrn_reflns_theta_min 1.33
_diffrn_source 'fine-focus sealed tube'
_diffrn_source_type 'Incoatec I\ms'
_diffrn_standards_number 0
_exptl_absorpt_coefficient_mu 1.681
_exptl_absorpt_correction_type none
_exptl_crystal_colour colourless
_exptl_crystal_colour_primary colourless
_exptl_crystal_density_diffrn 1.545
_exptl_crystal_density_method 'not measured'
_exptl_crystal_description block
_exptl_crystal_F_000 3056
_exptl_crystal_size_max 0.219
_exptl_crystal_size_mid 0.108
_exptl_crystal_size_min 0.098
_refine_diff_density_max 0.690
_refine_diff_density_min -0.483
_refine_diff_density_rms 0.078
_refine_ls_extinction_method none
_refine_ls_goodness_of_fit_ref 1.042
_refine_ls_hydrogen_treatment constr
_refine_ls_matrix_type full
_refine_ls_number_parameters 389
_refine_ls_number_reflns 7313
_refine_ls_number_restraints 0
_refine_ls_restrained_S_all 1.042
_refine_ls_R_factor_all 0.0454
_refine_ls_R_factor_gt 0.0350
_refine_ls_shift/su_max 0.001
_refine_ls_shift/su_mean 0.000
_refine_ls_structure_factor_coef Fsqd
_refine_ls_weighting_details 'calc w=1/[\s^2^(Fo^2^)+(0.0356P)^2^+7.4147P] where P=(Fo^2^+2Fc^2^)/3'
_refine_ls_weighting_scheme calc
_refine_ls_wR_factor_gt 0.0838
_refine_ls_wR_factor_ref 0.0888
_reflns_number_gt 6071
_reflns_number_total 7313
_reflns_threshold_expression >2sigma(I)
_cod_data_source_file cg5b00276_si_002.cif
_cod_data_source_block 3_HE1858
_cod_depositor_comments 'Adding full bibliography for 4513206--4513212.cif.'
_cod_database_code 4513208

loop_
_space_group_symop_id
_space_group_symop_operation_xyz
1 'x, y, z'
2 '-x+1/2, -y+1/2, z+1/2'
3 'x+1/2, -y+1/2, -z'
4 '-x, y, -z+1/2'
5 '-x, -y, -z'
6 'x-1/2, y-1/2, -z-1/2'
7 '-x-1/2, y-1/2, z'
8 'x, -y, z-1/2'

loop_
_atom_site_label
_atom_site_type_symbol
_atom_site_fract_x
_atom_site_fract_y
_atom_site_fract_z
_atom_site_U_iso_or_equiv
_atom_site_adp_type
_atom_site_occupancy
_atom_site_calc_flag
_atom_site_refinement_flags_posn
Zn2 Zn -0.0351 0.0019 0.5495 0.01397(7) Uani 1 d .
Zn1 Zn 0.5391 0.0194 0.7020 0.01395(7) Uani 1 d .
S1 S 0.23432(4) -0.21569(4) 0.758204(17) 0.01890(12) Uani 1 d .
S2 S 0.23355(5) -0.25879(4) 0.487828(18) 0.02502(14) Uani 1 d .
O1 O 0.44611(12) -0.08294(11) 0.70459(5) 0.0225(4) Uani 1 d .
O5 O 0.05722(15) -0.10107(14) 0.54846(6) 0.0403(5) Uani 1 d .
N1 N 0.57143(14) 0.03961(13) 0.63856(6) 0.0200(4) Uani 1 d .
N3 N -0.07756(14) 0.03183(12) 0.61130(6) 0.0187(4) Uani 1 d .
N4 N -0.11192(14) 0.04482(13) 0.68125(6) 0.0212(4) Uani 1 d .
C5 C 0.19598(16) -0.29346(14) 0.72178(7) 0.0167(4) Uani 1 d .
C7 C 0.10969(17) -0.12817(15) 0.51802(7) 0.0210(5) Uani 1 d .
C2 C 0.31381(16) -0.17247(14) 0.72019(7) 0.0178(4) Uani 1 d .
C22 C -0.11194(19) 0.03470(17) 0.72929(7) 0.0262(5) Uani 1 d .
H22A H -0.0825 -0.0207 0.7367 0.031 Uiso 1 calc R
H22B H -0.1794 0.0340 0.7396 0.031 Uiso 1 calc R
N2 N 0.60561(15) 0.04830(16) 0.56857(6) 0.0313(5) Uani 1 d .
C1 C 0.37834(16) -0.09799(14) 0.73139(7) 0.0190(4) Uani 1 d .
C8 C 0.17508(19) -0.20266(17) 0.52827(7) 0.0266(5) Uani 1 d .
C4 C 0.24230(17) -0.28524(15) 0.68230(7) 0.0213(5) Uani 1 d .
H4 H 0.2301 -0.3213 0.6585 0.026 Uiso 1 calc R
C3 C 0.31019(18) -0.21664(15) 0.68150(7) 0.0220(5) Uani 1 d .
H3 H 0.3485 -0.2028 0.6573 0.026 Uiso 1 calc R
C25 C -0.05192(17) 0.00618(15) 0.65146(7) 0.0189(5) Uani 1 d .
C19 C 0.6307(2) 0.0263(2) 0.52293(8) 0.0422(8) Uani 1 d .
H19A H 0.6893 -0.0097 0.5228 0.051 Uiso 1 calc R
H19B H 0.6459 0.0793 0.5072 0.051 Uiso 1 calc R
C24 C -0.15607(17) 0.08829(16) 0.61631(7) 0.0231(5) Uani 1 d .
H24 H -0.1888 0.1162 0.5936 0.028 Uiso 1 calc R
C23 C -0.17772(18) 0.09662(16) 0.65914(7) 0.0244(5) Uani 1 d .
H23 H -0.2272 0.1306 0.6713 0.029 Uiso 1 calc R
C15 C 0.60069(17) -0.00488(17) 0.60352(8) 0.0251(5) Uani 1 d .
C21 C -0.05601(18) 0.10683(17) 0.75282(8) 0.0275(5) Uani 1 d .
H21A H -0.0706 0.1028 0.7838 0.033 Uiso 1 calc R
H21B H -0.0811 0.1622 0.7426 0.033 Uiso 1 calc R
C13 C 0.55809(18) 0.12400(16) 0.62439(8) 0.0267(5) Uani 1 d .
H13 H 0.5379 0.1699 0.6420 0.032 Uiso 1 calc R
C28 C -0.0004(2) -0.14898(18) 0.65153(9) 0.0377(7) Uani 1 d .
H28A H -0.0102 -0.1533 0.6205 0.057 Uiso 1 calc GR
H28B H -0.0602 -0.1642 0.6664 0.057 Uiso 1 calc GR
H28C H 0.0511 -0.1879 0.6603 0.057 Uiso 1 calc GR
C26 C 0.02826(19) -0.05632(17) 0.66327(8) 0.0274(5) Uani 1 d .
H26 H 0.0345 -0.0544 0.6952 0.033 Uiso 1 calc R
C14 C 0.5785(2) 0.12996(19) 0.58158(8) 0.0339(6) Uani 1 d .
H14 H 0.5750 0.1795 0.5643 0.041 Uiso 1 calc R
C27 C 0.12764(19) -0.0291(2) 0.64477(9) 0.0358(6) Uani 1 d .
H27A H 0.1246 -0.0292 0.6134 0.054 Uiso 1 calc GR
H27B H 0.1773 -0.0692 0.6543 0.054 Uiso 1 calc GR
H27C H 0.1436 0.0281 0.6549 0.054 Uiso 1 calc GR
C16 C 0.6266(2) -0.09870(18) 0.60101(9) 0.0350(6) Uani 1 d .
H16 H 0.6501 -0.1083 0.5711 0.042 Uiso 1 calc R
C20 C 0.5494(2) -0.0209(2) 0.49941(9) 0.0443(8) Uani 1 d .
H20A H 0.5685 -0.0278 0.4691 0.053 Uiso 1 calc R
H20B H 0.5436 -0.0785 0.5119 0.053 Uiso 1 calc R
C9 C 0.2000(4) -0.2335(3) 0.56784(10) 0.0982(15) Uani 1 d .
H9 H 0.1746 -0.2121 0.5939 0.118 Uiso 1 calc R
C17 C 0.5377(2) -0.1567(2) 0.60627(13) 0.0567(9) Uani 1 d .
H17A H 0.5158 -0.1550 0.6361 0.085 Uiso 1 calc GR
H17B H 0.5550 -0.2151 0.5986 0.085 Uiso 1 calc GR
H17C H 0.4859 -0.1367 0.5875 0.085 Uiso 1 calc GR
C18 C 0.7113(2) -0.1235(2) 0.63058(9) 0.0431(7) Uani 1 d .
H18A H 0.6920 -0.1160 0.6605 0.065 Uiso 1 calc GR
H18B H 0.7669 -0.0871 0.6244 0.065 Uiso 1 calc GR
H18C H 0.7286 -0.1831 0.6256 0.065 Uiso 1 calc GR
O2 O 0.36053(11) -0.05765(10) 0.76636(5) 0.0209(3) Uani 1 d .
C6 C 0.12496(16) -0.36188(14) 0.73451(7) 0.0178(4) Uani 1 d .
O3 O 0.08631(12) -0.40336(11) 0.70383(5) 0.0220(3) Uani 1 d .
O4 O 0.11150(12) -0.37308(10) 0.77492(5) 0.0216(3) Uani 1 d .
O6 O 0.11304(15) -0.09979(12) 0.48005(6) 0.0367(5) Uani 1 d .
C12 C 0.36165(17) -0.39278(15) 0.51123(7) 0.0226(5) Uani 1 d .
C11 C 0.29229(19) -0.32362(17) 0.52456(8) 0.0284(6) Uani 1 d .
C10 C 0.2681(4) -0.3014(3) 0.56556(10) 0.0982(15) Uani 1 d .
H10 H 0.2942 -0.3286 0.5901 0.118 Uiso 1 calc R
O8 O 0.36130(14) -0.41599(12) 0.47215(5) 0.0339(4) Uani 1 d .
O7 O 0.41356(16) -0.42303(15) 0.54101(6) 0.0463(6) Uani 1 d .

loop_
_atom_site_aniso_label
_atom_site_aniso_U_11
_atom_site_aniso_U_22
_atom_site_aniso_U_33
_atom_site_aniso_U_23
_atom_site_aniso_U_13
_atom_site_aniso_U_12
Zn2 0.01475(13) 0.01326(13) 0.01389(13) -0.00135(9) 0.00093(9) 0.00022(10)
Zn1 0.01472(13) 0.01305(13) 0.01407(12) 0.00028(9) 0.00109(9) -0.00067(9)
S1 0.0218(3) 0.0186(3) 0.0163(2) -0.0021(2) 0.0023(2) -0.0067(2)
S2 0.0345(3) 0.0239(3) 0.0167(3) 0.0007(2) 0.0029(2) 0.0140(3)
O1 0.0216(8) 0.0192(8) 0.0266(8) -0.0023(6) 0.0058(7) -0.0066(7)
O5 0.0503(12) 0.0468(12) 0.0239(9) 0.0067(8) 0.0106(8) 0.0340(10)
N1 0.0205(9) 0.0225(10) 0.0170(9) -0.0016(7) 0.0006(7) 0.0016(8)
N3 0.0196(9) 0.0197(9) 0.0168(9) -0.0011(7) 0.0006(7) 0.0005(8)
N4 0.0203(9) 0.0284(10) 0.0149(9) -0.0030(8) 0.0007(7) 0.0015(8)
C5 0.0178(10) 0.0164(10) 0.0161(10) -0.0005(8) -0.0029(8) -0.0028(9)
C7 0.0240(12) 0.0205(11) 0.0186(11) -0.0019(9) -0.0017(9) 0.0053(9)
C2 0.0170(10) 0.0173(11) 0.0193(10) 0.0018(8) -0.0005(8) -0.0042(9)
C22 0.0268(12) 0.0373(14) 0.0147(11) -0.0006(10) 0.0018(9) 0.0042(11)
N2 0.0224(10) 0.0561(15) 0.0154(9) -0.0016(9) 0.0005(8) 0.0006(10)
C1 0.0187(11) 0.0159(11) 0.0225(11) 0.0013(8) -0.0016(9) -0.0018(9)
C8 0.0311(13) 0.0307(13) 0.0179(11) -0.0003(9) 0.0027(10) 0.0148(11)
C4 0.0258(12) 0.0223(12) 0.0159(10) -0.0023(9) -0.0010(9) -0.0062(10)
C3 0.0256(12) 0.0237(12) 0.0168(10) 0.0003(9) 0.0029(9) -0.0050(10)
C25 0.0201(11) 0.0204(11) 0.0161(10) -0.0025(8) 0.0015(9) -0.0014(9)
C19 0.0278(14) 0.080(2) 0.0189(12) -0.0085(13) 0.0050(11) 0.0032(15)
C24 0.0229(12) 0.0251(12) 0.0212(11) -0.0015(9) 0.0005(9) 0.0056(10)
C23 0.0220(12) 0.0294(13) 0.0219(11) -0.0043(10) 0.0004(9) 0.0064(10)
C15 0.0182(11) 0.0344(14) 0.0228(11) -0.0095(10) -0.0019(9) 0.0007(10)
C21 0.0354(14) 0.0274(13) 0.0198(11) -0.0015(10) -0.0022(10) 0.0063(11)
C13 0.0316(13) 0.0236(12) 0.0247(12) 0.0053(10) 0.0024(10) 0.0039(10)
C28 0.0427(17) 0.0293(15) 0.0410(16) 0.0043(12) 0.0021(13) 0.0083(13)
C26 0.0295(13) 0.0347(14) 0.0181(11) -0.0027(10) -0.0016(10) 0.0096(11)
C14 0.0325(14) 0.0420(16) 0.0271(13) 0.0106(12) 0.0016(11) 0.0026(12)
C27 0.0241(13) 0.0493(18) 0.0341(14) -0.0024(13) -0.0059(11) 0.0066(12)
C16 0.0347(15) 0.0353(15) 0.0350(14) -0.0127(12) 0.0004(12) 0.0036(12)
C20 0.0338(16) 0.077(2) 0.0218(13) -0.0119(14) -0.0009(12) 0.0073(15)
C9 0.148(3) 0.130(3) 0.0167(10) 0.0077(13) 0.0087(14) 0.121(3)
C17 0.047(2) 0.045(2) 0.078(3) -0.0083(18) 0.0160(18) -0.0118(16)
C18 0.0538(19) 0.0335(16) 0.0421(16) 0.0060(13) -0.0072(14) 0.0097(14)
O2 0.0196(8) 0.0209(8) 0.0223(8) -0.0040(6) 0.0022(6) -0.0047(7)
C6 0.0147(10) 0.0159(10) 0.0227(11) 0.0006(9) 0.0011(8) 0.0001(8)
O3 0.0208(8) 0.0233(8) 0.0220(8) -0.0009(6) -0.0019(6) -0.0072(7)
O4 0.0265(8) 0.0199(8) 0.0186(8) 0.0003(6) 0.0028(7) -0.0054(7)
O6 0.0540(12) 0.0328(10) 0.0232(9) 0.0074(8) 0.0085(8) 0.0257(9)
C12 0.0223(11) 0.0208(11) 0.0247(12) 0.0009(9) 0.0037(9) 0.0050(9)
C11 0.0320(13) 0.0333(14) 0.0199(11) 0.0024(10) 0.0003(10) 0.0172(11)
C10 0.148(3) 0.130(3) 0.0167(10) 0.0077(13) 0.0087(14) 0.121(3)
O8 0.0393(11) 0.0379(11) 0.0245(9) -0.0064(8) 0.0004(8) 0.0192(9)
O7 0.0495(12) 0.0616(14) 0.0276(10) -0.0068(9) -0.0080(9) 0.0413(11)

loop_
_atom_type_symbol
_atom_type_description
_atom_type_scat_dispersion_real
_atom_type_scat_dispersion_imag
_atom_type_scat_source
C C 0.0033 0.0016 'International Tables Vol C Tables 4.2.6.8 and 6.1.1.4'
H H 0.0000 0.0000 'International Tables Vol C Tables 4.2.6.8 and 6.1.1.4'
N N 0.0061 0.0033 'International Tables Vol C Tables 4.2.6.8 and 6.1.1.4'
O O 0.0106 0.0060 'International Tables Vol C Tables 4.2.6.8 and 6.1.1.4'
S S 0.1246 0.1234 'International Tables Vol C Tables 4.2.6.8 and 6.1.1.4'
Zn Zn 0.2839 1.4301 'International Tables Vol C Tables 4.2.6.8 and 6.1.1.4'

loop_
_geom_angle_atom_site_label_1
_geom_angle_atom_site_label_2
_geom_angle_atom_site_label_3
_geom_angle
_geom_angle_site_symmetry_1
_geom_angle_site_symmetry_3
O5 Zn2 N3 111.65(7) . .
O5 Zn2 O6 152.79(7) . 5_556
O5 Zn2 O8 85.11(9) . 3_446
O5 Zn2 O7 86.55(10) . 7_665
N3 Zn2 O6 95.55(7) . 5_556
N3 Zn2 O8 104.68(7) . 3_446
N3 Zn2 O7 102.73(8) . 7_665
O8 Zn2 O6 88.72(8) 3_446 5_556
O7 Zn2 O6 86.85(9) 7_665 5_556
O7 Zn2 O8 152.53(7) 7_665 3_446
O1 Zn1 Zn1 75.57(4) . 4_656
O1 Zn1 O2 86.90(7) . 4_656
O1 Zn1 O3 86.16(7) . 7_665
O1 Zn1 O4 156.31(6) . 6_667
N1 Zn1 Zn1 168.63(6) . 4_656
N1 Zn1 O1 107.12(7) . .
N1 Zn1 O2 113.51(7) . 4_656
N1 Zn1 O3 96.68(7) . 7_665
N1 Zn1 O4 95.86(7) . 6_667
O2 Zn1 Zn1 77.44(4) 4_656 4_656
O2 Zn1 O3 149.74(6) 4_656 7_665
O2 Zn1 O4 89.18(6) 4_656 6_667
O3 Zn1 Zn1 72.30(4) 7_665 4_656
O4 Zn1 Zn1 80.77(4) 6_667 4_656
O4 Zn1 O3 85.53(6) 6_667 7_665
C5 S1 C2 91.25(10) . .
C11 S2 C8 92.12(12) . .
C1 O1 Zn1 128.92(15) . .
C7 O5 Zn2 129.05(16) . .
C15 N1 Zn1 139.52(18) . .
C15 N1 C13 105.7(2) . .
C13 N1 Zn1 114.76(15) . .
C25 N3 Zn2 135.63(16) . .
C25 N3 C24 106.54(18) . .
C24 N3 Zn2 117.69(15) . .
C25 N4 C22 128.3(2) . .
C25 N4 C23 108.30(18) . .
C23 N4 C22 123.35(19) . .
C4 C5 S1 111.65(16) . .
C4 C5 C6 126.7(2) . .
C6 C5 S1 121.56(16) . .
O5 C7 C8 116.3(2) . .
O6 C7 O5 127.0(2) . .
O6 C7 C8 116.6(2) . .
C1 C2 S1 120.93(16) . .
C3 C2 S1 111.72(17) . .
C3 C2 C1 127.3(2) . .
N4 C22 H22A 109.0 . .
N4 C22 H22B 109.0 . .
N4 C22 C21 113.1(2) . .
H22A C22 H22B 107.8 . .
C21 C22 H22A 109.0 . .
C21 C22 H22B 109.0 . .
C15 N2 C19 128.4(3) . .
C15 N2 C14 108.3(2) . .
C14 N2 C19 123.2(2) . .
O1 C1 C2 115.20(19) . .
O1 C1 O2 127.2(2) . .
O2 C1 C2 117.61(19) . .
C7 C8 S2 121.14(17) . .
C9 C8 S2 110.9(2) . .
C9 C8 C7 127.9(2) . .
C5 C4 H4 123.6 . .
C5 C4 C3 112.8(2) . .
C3 C4 H4 123.6 . .
C2 C3 C4 112.6(2) . .
C2 C3 H3 123.7 . .
C4 C3 H3 123.7 . .
N3 C25 N4 109.3(2) . .
N3 C25 C26 127.0(2) . .
N4 C25 C26 123.8(2) . .
N2 C19 H19A 109.0 . .
N2 C19 H19B 109.0 . .
N2 C19 C20 113.1(2) . .
H19A C19 H19B 107.8 . .
C20 C19 H19A 109.0 . .
C20 C19 H19B 109.0 . .
N3 C24 H24 125.2 . .
C23 C24 N3 109.6(2) . .
C23 C24 H24 125.2 . .
N4 C23 H23 126.9 . .
C24 C23 N4 106.3(2) . .
C24 C23 H23 126.9 . .
N1 C15 N2 109.9(2) . .
N1 C15 C16 127.6(2) . .
N2 C15 C16 122.5(2) . .
C22 C21 C21 116.20(18) . 4_556
C22 C21 H21A 108.2 . .
C22 C21 H21B 108.2 . .
C21 C21 H21A 108.2 4_556 .
C21 C21 H21B 108.2 4_556 .
H21A C21 H21B 107.4 . .
N1 C13 H13 125.0 . .
C14 C13 N1 110.1(2) . .
C14 C13 H13 125.0 . .
H28A C28 H28B 109.5 . .
H28A C28 H28C 109.5 . .
H28B C28 H28C 109.5 . .
C26 C28 H28A 109.5 . .
C26 C28 H28B 109.5 . .
C26 C28 H28C 109.5 . .
C25 C26 C28 111.1(2) . .
C25 C26 H26 106.5 . .
C25 C26 C27 112.3(2) . .
C28 C26 H26 106.5 . .
C28 C26 C27 113.4(2) . .
C27 C26 H26 106.5 . .
N2 C14 H14 127.0 . .
C13 C14 N2 106.0(2) . .
C13 C14 H14 127.0 . .
C26 C27 H27A 109.5 . .
C26 C27 H27B 109.5 . .
C26 C27 H27C 109.5 . .
H27A C27 H27B 109.5 . .
H27A C27 H27C 109.5 . .
H27B C27 H27C 109.5 . .
C15 C16 H16 105.7 . .
C15 C16 C17 112.3(2) . .
C15 C16 C18 113.2(2) . .
C17 C16 H16 105.7 . .
C17 C16 C18 113.3(3) . .
C18 C16 H16 105.7 . .
C19 C20 H20A 108.2 . .
C19 C20 H20B 108.2 . .
C20 C20 C19 116.2(4) 5_656 .
C20 C20 H20A 108.2 5_656 .
C20 C20 H20B 108.2 5_656 .
H20A C20 H20B 107.4 . .
C8 C9 H9 123.6 . .
C8 C9 C10 112.7(3) . .
C10 C9 H9 123.6 . .
C16 C17 H17A 109.5 . .
C16 C17 H17B 109.5 . .
C16 C17 H17C 109.5 . .
H17A C17 H17B 109.5 . .
H17A C17 H17C 109.5 . .
H17B C17 H17C 109.5 . .
C16 C18 H18A 109.5 . .
C16 C18 H18B 109.5 . .
C16 C18 H18C 109.5 . .
H18A C18 H18B 109.5 . .
H18A C18 H18C 109.5 . .
H18B C18 H18C 109.5 . .
C1 O2 Zn1 123.92(14) . 4_656
O3 C6 C5 116.07(19) . .
O3 C6 O4 127.2(2) . .
O4 C6 C5 116.71(19) . .
C6 O3 Zn1 131.03(14) . 7_655
C6 O4 Zn1 121.14(14) . 6_557
C7 O6 Zn2 130.67(16) . 5_556
O8 C12 C11 117.9(2) . .
O7 C12 C11 115.4(2) . .
O7 C12 O8 126.7(2) . .
C12 C11 S2 122.63(17) . .
C10 C11 S2 110.7(2) . .
C10 C11 C12 126.7(2) . .
C9 C10 H10 123.2 . .
C11 C10 C9 113.6(3) . .
C11 C10 H10 123.2 . .
C12 O8 Zn2 119.58(16) . 3_546
C12 O7 Zn2 140.17(17) . 7_655

loop_
_geom_bond_atom_site_label_1
_geom_bond_atom_site_label_2
_geom_bond_distance
_geom_bond_site_symmetry_2
Zn2 O5 2.0230(18) .
Zn2 N3 2.0304(18) .
Zn2 O6 2.0528(17) 5_556
Zn2 O8 2.0425(17) 3_446
Zn2 O7 2.0339(18) 7_665
Zn1 Zn1 3.1234 4_656
Zn1 O1 2.0223(16) .
Zn1 N1 2.0149(18) .
Zn1 O2 2.0515(15) 4_656
Zn1 O3 2.0794(16) 7_665
Zn1 O4 2.0521(15) 6_667
S1 C5 1.717(2) .
S1 C2 1.722(2) .
S2 C8 1.706(2) .
S2 C11 1.702(2) .
O1 C1 1.255(3) .
O5 C7 1.245(3) .
N1 C15 1.333(3) .
N1 C13 1.382(3) .
N3 C25 1.337(3) .
N3 C24 1.385(3) .
N4 C22 1.478(3) .
N4 C25 1.360(3) .
N4 C23 1.376(3) .
C5 C4 1.368(3) .
C5 C6 1.482(3) .
C7 C8 1.485(3) .
C7 O6 1.242(3) .
C2 C1 1.484(3) .
C2 C3 1.366(3) .
C22 H22A 0.9700 .
C22 H22B 0.9700 .
C22 C21 1.527(3) .
N2 C19 1.477(3) .
N2 C15 1.349(3) .
N2 C14 1.370(4) .
C1 O2 1.261(3) .
C8 C9 1.344(4) .
C4 H4 0.9300 .
C4 C3 1.403(3) .
C3 H3 0.9300 .
C25 C26 1.498(3) .
C19 H19A 0.9700 .
C19 H19B 0.9700 .
C19 C20 1.507(4) .
C24 H24 0.9300 .
C24 C23 1.350(3) .
C23 H23 0.9300 .
C15 C16 1.490(4) .
C21 C21 1.532(5) 4_556
C21 H21A 0.9700 .
C21 H21B 0.9700 .
C13 H13 0.9300 .
C13 C14 1.342(3) .
C28 H28A 0.9600 .
C28 H28B 0.9600 .
C28 H28C 0.9600 .
C28 C26 1.523(4) .
C26 H26 0.9800 .
C26 C27 1.523(4) .
C14 H14 0.9300 .
C27 H27A 0.9600 .
C27 H27B 0.9600 .
C27 H27C 0.9600 .
C16 H16 0.9800 .
C16 C17 1.511(4) .
C16 C18 1.513(4) .
C20 C20 1.489(6) 5_656
C20 H20A 0.9700 .
C20 H20B 0.9700 .
C9 H9 0.9300 .
C9 C10 1.399(4) .
C17 H17A 0.9600 .
C17 H17B 0.9600 .
C17 H17C 0.9600 .
C18 H18A 0.9600 .
C18 H18B 0.9600 .
C18 H18C 0.9600 .
O2 Zn1 2.0515(15) 4_656
C6 O3 1.251(3) .
C6 O4 1.262(3) .
O3 Zn1 2.0794(15) 7_655
O4 Zn1 2.0521(15) 6_557
O6 Zn2 2.0528(17) 5_556
C12 C11 1.480(3) .
C12 O8 1.248(3) .
C12 O7 1.243(3) .
C11 C10 1.341(4) .
C10 H10 0.9300 .
O8 Zn2 2.0425(17) 3_546
O7 Zn2 2.0339(18) 7_655

loop_
_geom_torsion_atom_site_label_1
_geom_torsion_atom_site_label_2
_geom_torsion_atom_site_label_3
_geom_torsion_atom_site_label_4
_geom_torsion
_geom_torsion_site_symmetry_1
_geom_torsion_site_symmetry_4
Zn2 O5 C7 C8 176.13(18) . .
Zn2 O5 C7 O6 -4.1(4) . .
Zn2 N3 C25 N4 -175.38(16) . .
Zn2 N3 C25 C26 3.5(4) . .
Zn2 N3 C24 C23 176.31(17) . .
Zn1 Zn1 O1 C1 20.09(18) 4_656 .
Zn1 Zn1 N1 C15 -151.1(2) 4_656 .
Zn1 Zn1 N1 C13 26.4(4) 4_656 .
Zn1 O1 C1 C2 171.12(14) . .
Zn1 O1 C1 O2 -9.7(4) . .
Zn1 N1 C15 N2 177.48(18) . .
Zn1 N1 C15 C16 -3.3(4) . .
Zn1 N1 C13 C14 -178.02(18) . .
S1 C5 C4 C3 0.8(3) . .
S1 C5 C6 O3 165.37(17) . .
S1 C5 C6 O4 -15.9(3) . .
S1 C2 C1 O1 166.54(17) . .
S1 C2 C1 O2 -12.7(3) . .
S1 C2 C3 C4 0.6(3) . .
S2 C8 C9 C10 1.3(6) . .
S2 C11 C10 C9 1.6(6) . .
O1 Zn1 N1 C15 -49.0(3) . .
O1 Zn1 N1 C13 128.51(17) . .
O1 C1 O2 Zn1 -19.3(3) . 4_656
O5 Zn2 N3 C25 8.4(3) . .
O5 Zn2 N3 C24 -166.61(17) . .
O5 C7 C8 S2 167.8(2) . .
O5 C7 C8 C9 -14.8(5) . .
O5 C7 O6 Zn2 -1.7(4) . 5_556
N1 Zn1 O1 C1 -148.42(19) . .
N1 C15 C16 C17 69.9(4) . .
N1 C15 C16 C18 -59.9(4) . .
N1 C13 C14 N2 -0.3(3) . .
N3 Zn2 O5 C7 -167.0(2) . .
N3 C25 C26 C28 -72.6(3) . .
N3 C25 C26 C27 55.5(3) . .
N3 C24 C23 N4 0.1(3) . .
N4 C22 C21 C21 -69.8(3) . 4_556
N4 C25 C26 C28 106.1(3) . .
N4 C25 C26 C27 -125.8(2) . .
C5 S1 C2 C1 -178.17(19) . .
C5 S1 C2 C3 -0.07(19) . .
C5 C4 C3 C2 -0.9(3) . .
C5 C6 O3 Zn1 -162.33(15) . 7_655
C5 C6 O4 Zn1 -166.99(14) . 6_557
C7 C8 C9 C10 -176.3(4) . .
C2 S1 C5 C4 -0.44(18) . .
C2 S1 C5 C6 176.68(19) . .
C2 C1 O2 Zn1 159.93(15) . 4_656
C22 N4 C25 N3 178.9(2) . .
C22 N4 C25 C26 0.0(4) . .
C22 N4 C23 C24 -179.0(2) . .
N2 C19 C20 C20 52.4(5) . 5_656
N2 C15 C16 C17 -111.0(3) . .
N2 C15 C16 C18 119.2(3) . .
C1 C2 C3 C4 178.5(2) . .
C8 S2 C11 C12 -179.5(2) . .
C8 S2 C11 C10 -0.7(3) . .
C8 C7 O6 Zn2 178.08(18) . 5_556
C8 C9 C10 C11 -2.0(7) . .
C4 C5 C6 O3 -18.0(3) . .
C4 C5 C6 O4 160.7(2) . .
C3 C2 C1 O1 -11.2(3) . .
C3 C2 C1 O2 169.5(2) . .
C25 N3 C24 C23 -0.1(3) . .
C25 N4 C22 C21 97.4(3) . .
C25 N4 C23 C24 -0.1(3) . .
C19 N2 C15 N1 -177.4(2) . .
C19 N2 C15 C16 3.3(4) . .
C19 N2 C14 C13 177.8(2) . .
C24 N3 C25 N4 0.0(3) . .
C24 N3 C25 C26 178.9(2) . .
C23 N4 C22 C21 -83.9(3) . .
C23 N4 C25 N3 0.0(3) . .
C23 N4 C25 C26 -178.9(2) . .
C15 N1 C13 C14 0.3(3) . .
C15 N2 C19 C20 74.3(4) . .
C15 N2 C14 C13 0.2(3) . .
C13 N1 C15 N2 -0.2(3) . .
C13 N1 C15 C16 179.0(2) . .
C14 N2 C19 C20 -102.7(3) . .
C14 N2 C15 N1 0.0(3) . .
C14 N2 C15 C16 -179.3(2) . .
O2 Zn1 O1 C1 97.91(19) 4_656 .
O2 Zn1 N1 C15 45.2(3) 4_656 .
O2 Zn1 N1 C13 -137.34(16) 4_656 .
C6 C5 C4 C3 -176.1(2) . .
O3 Zn1 O1 C1 -52.61(19) 7_665 .
O3 Zn1 N1 C15 -137.0(3) 7_665 .
O3 Zn1 N1 C13 40.49(18) 7_665 .
O3 C6 O4 Zn1 11.5(3) . 6_557
O4 Zn1 O1 C1 17.1(3) 6_667 .
O4 Zn1 N1 C15 136.8(3) 6_667 .
O4 Zn1 N1 C13 -45.68(18) 6_667 .
O4 C6 O3 Zn1 19.1(4) . 7_655
O6 Zn2 O5 C7 11.6(4) 5_556 .
O6 Zn2 N3 C25 -170.9(2) 5_556 .
O6 Zn2 N3 C24 14.05(18) 5_556 .
O6 C7 C8 S2 -12.0(3) . .
O6 C7 C8 C9 165.4(4) . .
C12 C11 C10 C9 -179.7(4) . .
C11 S2 C8 C7 177.4(2) . .
C11 S2 C8 C9 -0.4(3) . .
C11 C12 O8 Zn2 173.65(17) . 3_546
C11 C12 O7 Zn2 -166.3(2) . 7_655
O8 Zn2 O5 C7 89.2(2) 3_446 .
O8 Zn2 N3 C25 98.9(2) 3_446 .
O8 Zn2 N3 C24 -76.08(18) 3_446 .
O8 C12 C11 S2 -15.1(4) . .
O8 C12 C11 C10 166.4(4) . .
O8 C12 O7 Zn2 15.1(5) . 7_655
O7 Zn2 O5 C7 -64.6(2) 7_665 .
O7 Zn2 N3 C25 -82.9(2) 7_665 .
O7 Zn2 N3 C24 102.06(18) 7_665 .
O7 C12 C11 S2 166.2(2) . .
O7 C12 C11 C10 -12.3(5) . .
O7 C12 O8 Zn2 -7.8(4) . 3_546
